data_1562650
loop_
_publ_author_name
'Yin, Wenlong'
'Wang, Wendong'
'Kang, Lei'
'Lin, Zheshuai'
'Feng, Kai'
'Shi, Youguo'
'Hao, Wenyu'
'Yao, Jiyong'
'Wu, Yicheng'

_publ_section_title
;
 Ln3FeGaQ7: A new series of transition-metal rare-earth chalcogenides
;
_journal_name_full 'Journal of Solid State Chemistry'
_journal_page_first 269
_journal_page_last 275
_journal_paper_doi 10.1016/j.jssc.2013.03.029
_journal_volume 202
_journal_year 2013
_chemical_formula_sum 'Fe Ga Nd3 Se7'
_chemical_formula_weight 1111.01
_space_group_IT_number 173
_space_group_name_Hall 'P 6c'
_space_group_name_H-M_alt 'P 63'
_symmetry_cell_setting hexagonal
_symmetry_space_group_name_H-M 'P 63'
_atom_sites_solution_hydrogens .
_atom_sites_solution_primary direct
_atom_sites_solution_secondary difmap
_cell_angle_alpha 90.00
_cell_angle_beta 90.00
_cell_angle_gamma 120.00
_cell_formula_units_Z 2
_cell_length_a 10.2453(3)
_cell_length_b 10.2453(3)
_cell_length_c 6.4076(2)
_cell_measurement_reflns_used 2214
_cell_measurement_temperature 293(2)
_cell_measurement_theta_max 29.0886
_cell_measurement_theta_min 3.1728
_cell_volume 582.47(3)
_computing_cell_refinement 'CrysAlisPro (Oxford Diffraction Ltd., 2010)'
_computing_data_collection 'CrysAlisPro (Oxford Diffraction Ltd., 2010)'
_computing_data_reduction 'CrysAlisPro (Oxford Diffraction Ltd., 2010)'
_computing_molecular_graphics 'SHELXL-97 (Sheldrick, 2008)'
_computing_publication_material Diamond
_computing_structure_refinement 'SHELXL-97 (Sheldrick, 2008)'
_computing_structure_solution 'SHELXS-97 (Sheldrick, 2008)'
_diffrn_ambient_temperature 293(2)
_diffrn_detector_area_resol_mean 15.9149
_diffrn_measured_fraction_theta_full 0.998
_diffrn_measured_fraction_theta_max 0.998
_diffrn_measurement_device_type 'Xcalibur, Sapphire3, Gemini ultra'
_diffrn_measurement_method '\w scans'
_diffrn_radiation_monochromator graphite
_diffrn_radiation_source 'Enhance (Mo) X-ray Source'
_diffrn_radiation_type 'Mo K\a'
_diffrn_radiation_wavelength 0.71073
_diffrn_reflns_av_R_equivalents 0.0698
_diffrn_reflns_av_sigmaI/netI 0.0467
_diffrn_reflns_limit_h_max 12
_diffrn_reflns_limit_h_min -12
_diffrn_reflns_limit_k_max 10
_diffrn_reflns_limit_k_min -12
_diffrn_reflns_limit_l_max 8
_diffrn_reflns_limit_l_min -4
_diffrn_reflns_number 2843
_diffrn_reflns_theta_full 26.36
_diffrn_reflns_theta_max 26.36
_diffrn_reflns_theta_min 3.18
_exptl_absorpt_coefficient_mu 38.443
_exptl_absorpt_correction_T_max 0.162
_exptl_absorpt_correction_T_min 0.051
_exptl_absorpt_correction_type numerical
_exptl_absorpt_process_details 'face indexed'
_exptl_crystal_colour Black
_exptl_crystal_density_diffrn 6.335
_exptl_crystal_density_method 'not measured'
_exptl_crystal_description Needle
_exptl_crystal_F_000 950
_exptl_crystal_size_max 0.2850
_exptl_crystal_size_mid 0.0670
_exptl_crystal_size_min 0.0560
_refine_diff_density_max 2.507
_refine_diff_density_min -3.180
_refine_diff_density_rms 0.504
_refine_ls_abs_structure_details 'Flack H D (1983), Acta Cryst. A39, 876-881'
_refine_ls_abs_structure_Flack 0.57(18)
_refine_ls_extinction_coef 0.0028(7)
_refine_ls_extinction_expression Fc^*^=kFc[1+0.001xFc^2^\l^3^/sin(2\q)]^-1/4^
_refine_ls_extinction_method SHELXL
_refine_ls_goodness_of_fit_ref 1.191
_refine_ls_hydrogen_treatment .
_refine_ls_matrix_type full
_refine_ls_number_parameters 39
_refine_ls_number_reflns 570
_refine_ls_number_restraints 37
_refine_ls_restrained_S_all 1.192
_refine_ls_R_factor_all 0.0416
_refine_ls_R_factor_gt 0.0412
_refine_ls_shift/su_max 0.000
_refine_ls_shift/su_mean 0.000
_refine_ls_structure_factor_coef Fsqd
_refine_ls_weighting_details 'calc w=1/[\s^2^(Fo^2^)+(0.0700P)^2^+0.0000P] where P=(Fo^2^+2Fc^2^)/3'
_refine_ls_weighting_scheme calc
_refine_ls_wR_factor_gt 0.1080
_refine_ls_wR_factor_ref 0.1082
_reflns_number_gt 563
_reflns_number_total 570
_reflns_threshold_expression >2sigma(I)
_cod_data_source_file JSSC-2013-202-269.cif
_cod_data_source_block Nd3FeGaSe7
_cod_original_sg_symbol_H-M P63
_cod_database_code 1562650

loop_
_symmetry_equiv_pos_as_xyz
'x, y, z'
'-y, x-y, z'
'-x+y, -x, z'
'-x, -y, z+1/2'
'y, -x+y, z+1/2'
'x-y, x, z+1/2'

loop_
_atom_site_label
_atom_site_type_symbol
_atom_site_fract_x
_atom_site_fract_y
_atom_site_fract_z
_atom_site_U_iso_or_equiv
_atom_site_adp_type
_atom_site_occupancy
_atom_site_symmetry_multiplicity
_atom_site_calc_flag
_atom_site_refinement_flags
_atom_site_disorder_assembly
_atom_site_disorder_group
Nd Nd 0.62426(15) 0.78169(16) 0.6826(2) 0.0086(4) Uani 1 1 d U . .
Ga Ga 0.6667 0.3333 0.6003(8) 0.0063(8) Uani 1 3 d SU . .
Fe Fe 1.0000 1.0000 0.9918(11) 0.0166(10) Uani 1 3 d SU . .
Se1 Se 0.4784(3) 0.9141(3) 0.9536(4) 0.0067(5) Uani 1 1 d U . .
Se2 Se 0.6667 0.3333 0.9700(7) 0.0049(7) Uani 1 3 d SU . .
Se3 Se 0.8967(3) 0.7597(3) 0.7495(4) 0.0099(6) Uani 1 1 d U . .

loop_
_atom_site_aniso_label
_atom_site_aniso_U_11
_atom_site_aniso_U_22
_atom_site_aniso_U_33
_atom_site_aniso_U_23
_atom_site_aniso_U_13
_atom_site_aniso_U_12
Nd 0.0058(6) 0.0077(6) 0.0114(6) -0.0002(5) 0.0005(5) 0.0026(5)
Ga 0.0065(9) 0.0065(9) 0.0057(12) 0.000 0.000 0.0033(4)
Fe 0.0163(10) 0.0163(10) 0.0173(14) 0.000 0.000 0.0081(5)
Se1 0.0066(8) 0.0064(8) 0.0056(8) -0.0007(7) -0.0002(7) 0.0021(7)
Se2 0.0052(8) 0.0052(8) 0.0044(11) 0.000 0.000 0.0026(4)
Se3 0.0085(10) 0.0102(9) 0.0121(9) 0.0020(7) -0.0022(7) 0.0055(7)

loop_
_atom_type_symbol
_atom_type_description
_atom_type_scat_dispersion_real
_atom_type_scat_dispersion_imag
_atom_type_scat_source
Fe Fe 0.3463 0.8444 'International Tables Vol C Tables 4.2.6.8 and 6.1.1.4'
Ga Ga 0.2307 1.6083 'International Tables Vol C Tables 4.2.6.8 and 6.1.1.4'
Se Se -0.0929 2.2259 'International Tables Vol C Tables 4.2.6.8 and 6.1.1.4'
Nd Nd -0.1943 3.0179 'International Tables Vol C Tables 4.2.6.8 and 6.1.1.4'

loop_
_geom_angle_atom_site_label_1
_geom_angle_atom_site_label_2
_geom_angle_atom_site_label_3
_geom_angle
_geom_angle_site_symmetry_1
_geom_angle_site_symmetry_3
Se2 Nd Se3 148.08(9) 4_664 .
Se2 Nd Se1 80.54(8) 4_664 3_565
Se3 Nd Se1 93.61(8) . 3_565
Se2 Nd Se3 127.97(7) 4_664 3_675
Se3 Nd Se3 77.22(11) . 3_675
Se1 Nd Se3 135.69(8) 3_565 3_675
Se2 Nd Se1 79.39(8) 4_664 .
Se3 Nd Se1 130.71(8) . .
Se1 Nd Se1 79.61(10) 3_565 .
Se3 Nd Se1 74.86(8) 3_675 .
Se2 Nd Se3 85.35(11) 4_664 5_564
Se3 Nd Se3 80.37(8) . 5_564
Se1 Nd Se3 142.32(9) 3_565 5_564
Se3 Nd Se3 79.53(8) 3_675 5_564
Se1 Nd Se3 131.70(8) . 5_564
Se2 Nd Se1 74.60(6) 4_664 6_654
Se3 Nd Se1 73.86(7) . 6_654
Se1 Nd Se1 70.86(5) 3_565 6_654
Se3 Nd Se1 141.94(8) 3_675 6_654
Se1 Nd Se1 143.19(8) . 6_654
Se3 Nd Se1 71.75(7) 5_564 6_654
Se2 Ga Se1 113.07(12) . 4_664
Se2 Ga Se1 113.07(12) . 5_554
Se1 Ga Se1 105.65(14) 4_664 5_554
Se2 Ga Se1 113.07(12) . 6_654
Se1 Ga Se1 105.65(14) 4_664 6_654
Se1 Ga Se1 105.65(14) 5_554 6_654
Se3 Fe Se3 88.97(19) 3_675 2_765
Se3 Fe Se3 88.98(19) 3_675 .
Se3 Fe Se3 88.97(19) 2_765 .
Se3 Fe Se3 92.22(5) 3_675 4_775
Se3 Fe Se3 92.22(5) 2_765 4_775
Se3 Fe Se3 178.3(3) . 4_775
Se3 Fe Se3 178.3(3) 3_675 6_655
Se3 Fe Se3 92.22(5) 2_765 6_655
Se3 Fe Se3 92.22(5) . 6_655
Se3 Fe Se3 86.56(19) 4_775 6_655
Se3 Fe Se3 92.22(5) 3_675 5_565
Se3 Fe Se3 178.3(3) 2_765 5_565
Se3 Fe Se3 92.22(5) . 5_565
Se3 Fe Se3 86.56(19) 4_775 5_565
Se3 Fe Se3 86.56(19) 6_655 5_565
Ga Se1 Nd 87.86(11) 4_665 2_665
Ga Se1 Nd 86.25(10) 4_665 .
Nd Se1 Nd 97.94(9) 2_665 .
Ga Se1 Nd 119.35(13) 4_665 5_565
Nd Se1 Nd 150.08(9) 2_665 5_565
Nd Se1 Nd 96.17(8) . 5_565
Ga Se2 Nd 117.64(9) . 5
Ga Se2 Nd 117.64(9) . 6_655
Nd Se2 Nd 100.20(11) 5 6_655
Ga Se2 Nd 117.64(9) . 4_665
Nd Se2 Nd 100.20(11) 5 4_665
Nd Se2 Nd 100.20(11) 6_655 4_665
Fe Se3 Fe 73.65(7) . 4_774
Fe Se3 Nd 88.16(9) . .
Fe Se3 Nd 78.22(8) 4_774 .
Fe Se3 Nd 87.05(8) . 2_765
Fe Se3 Nd 77.29(7) 4_774 2_765
Nd Se3 Nd 155.41(11) . 2_765
Fe Se3 Nd 77.56(14) . 6_655
Fe Se3 Nd 151.20(16) 4_774 6_655
Nd Se3 Nd 101.85(8) . 6_655
Nd Se3 Nd 100.62(8) 2_765 6_655

loop_
_geom_bond_atom_site_label_1
_geom_bond_atom_site_label_2
_geom_bond_distance
_geom_bond_site_symmetry_2
Nd Se2 2.935(3) 4_664
Nd Se3 2.941(3) .
Nd Se1 2.950(3) 3_565
Nd Se3 2.994(3) 3_675
Nd Se1 3.020(3) .
Nd Se3 3.028(3) 5_564
Nd Se1 3.206(3) 6_654
Ga Se2 2.369(7) .
Ga Se1 2.398(3) 4_664
Ga Se1 2.398(3) 5_554
Ga Se1 2.398(3) 6_654
Fe Se3 2.643(5) 3_675
Fe Se3 2.643(5) 2_765
Fe Se3 2.643(5) .
Fe Se3 2.702(5) 4_775
Fe Se3 2.702(5) 6_655
Fe Se3 2.702(5) 5_565
Se1 Ga 2.398(3) 4_665
Se1 Nd 2.950(3) 2_665
Se1 Nd 3.206(3) 5_565
Se2 Nd 2.935(3) 5
Se2 Nd 2.935(3) 6_655
Se2 Nd 2.935(3) 4_665
Se3 Fe 2.702(5) 4_774
Se3 Nd 2.994(3) 2_765
Se3 Nd 3.028(3) 6_655
